data_1577213
loop_
_publ_author_name
'Zhang, Yanbo'
'Xie, Yichao'
'Guo, Baicheng'
'Dou, Yingchao'
'Yang, Dandan'
'Niu, Jun-Long'

_publ_section_title
;
 De novo construction of C-O axial chirality via cobalt-catalyzed
 atroposelective C-H activation/annulation
;
_journal_name_full 'Chemical Science'
_journal_paper_doi 10.1039/D6SC02299E
_journal_year 2026
_chemical_absolute_configuration rm
_chemical_formula_moiety 'C39 H40 N2 O2 Si, C H2 Cl2'
_chemical_formula_sum 'C40 H42 Cl2 N2 O2 Si'
_chemical_formula_weight 681.74
_space_group_crystal_system orthorhombic
_space_group_IT_number 19
_space_group_name_Hall 'P 2ac 2ab'
_space_group_name_H-M_alt 'P 21 21 21'
_atom_sites_solution_hydrogens geom
_atom_sites_solution_primary iterative
_audit_creation_date 2025-11-20
_audit_creation_method
;
Olex2 1.5-beta
(compiled 2025.07.13 svn.rb7424aed for OlexSys, GUI svn.r7314)
;
_audit_update_record
;
2025-11-21 deposited with the CCDC.	2026-05-06 downloaded from the CCDC.
;
_cell_angle_alpha 90
_cell_angle_beta 90
_cell_angle_gamma 90
_cell_formula_units_Z 4
_cell_length_a 11.91760(10)
_cell_length_b 13.74860(10)
_cell_length_c 22.4163(2)
_cell_measurement_reflns_used 16990
_cell_measurement_temperature 100.00(10)
_cell_measurement_theta_max 73.7560
_cell_measurement_theta_min 3.7670
_cell_volume 3672.92(5)
_computing_cell_refinement 'CrysAlisPro 1.171.44.128a (Rigaku OD, 2025)'
_computing_data_collection 'CrysAlisPro 1.171.44.128a (Rigaku OD, 2025)'
_computing_data_reduction 'CrysAlisPro 1.171.44.128a (Rigaku OD, 2025)'
_computing_molecular_graphics 'Olex2 1.5-beta (Dolomanov et al., 2009)'
_computing_publication_material 'Olex2 1.5-beta (Dolomanov et al., 2009)'
_computing_structure_refinement 'SHELXL 2018/3 (Sheldrick, 2015)'
_computing_structure_solution 'olex2.solve 1.5-beta (Bourhis et al., 2015)'
_diffrn_ambient_environment N~2~
_diffrn_ambient_temperature 100.00(10)
_diffrn_detector 'Hybrid Pixel Array Detector'
_diffrn_detector_area_resol_mean 10.0000
_diffrn_detector_type HyPix
_diffrn_measured_fraction_theta_full 0.998
_diffrn_measured_fraction_theta_max 0.980
_diffrn_measurement_details
;
List of Runs (angles in degrees, time in seconds):

  # Type    Start    End  Width  t~exp~   \w     \q     \k     \f   Frames
#--------------------------------------------------------------------------
  1  \w     70.00 105.00   0.50    0.05    --  108.49 -95.00  30.00   70
  2  \w     27.00  56.00   0.50    0.05    --  108.49 -95.00  30.00   58
  3  \w     31.00  99.00   0.50    0.05    --  108.49 -94.00 -40.00  136
  4  \w    -10.00  81.00   0.50    0.05    --   39.33 -99.00-150.00  182
  5  \w     44.00  70.00   0.50    0.05    --  108.49 -69.00-160.00   52
  6  \w     38.00  63.00   0.50    0.05    --  108.49 -61.00 -30.00   50
  7  \w     34.00  60.00   0.50    0.05    --  108.49 -62.00  58.00   52
  8  \w     34.00  68.00   0.50    0.05    --  108.49 -61.00  90.00   68
  9  \w     35.00  62.00   0.50    0.05    --  108.49 -61.00 120.00   54
 10  \w    -44.00  14.00   0.50    0.05    --   39.33 -19.00  90.00  116
 11  \w     18.00 114.00   0.50    0.05    --   39.33  69.00 -27.00  192
 12  \w     77.00 162.00   0.50    0.05    --  108.49  69.00 -27.00  170
 13  \w    127.00 173.00   0.50    0.05    --  108.49  62.00-164.00   92
 14  \w    -87.00 -11.00   0.50    0.05    --  -39.33 -62.00  58.00  152
 15  \w   -136.00-101.00   0.50    0.05    -- -108.49 -45.00 -90.00   70
 16  \w   -173.00-141.00   0.50    0.05    -- -108.49 -45.00 -90.00   64
 17  \w   -172.00 -90.00   0.50    0.05    -- -108.49 -45.00-120.00  164
 18  \w    -66.00 -31.00   0.50    0.05    -- -108.49 125.00-150.00   70
 19  \w    -72.00 -47.00   0.50    0.05    -- -108.49  61.00  60.00   50
 20  \w   -170.00-104.00   0.50    0.05    -- -108.49 -45.00 120.00  132
 21  \w   -102.00 -48.00   0.50    0.05    --  -39.49-179.00 -60.00  108
 22  \w   -123.00 -95.00   0.50    0.05    --  -39.49-179.00 -30.00   56
;
_diffrn_measurement_device 'four-circle diffractometer'
_diffrn_measurement_device_type 'ROD, SynergyCustom system, HyPix'
_diffrn_measurement_method '\w scans'
_diffrn_orient_matrix_type 'CrysAlisPro convention (1999,Acta A55,543-557)'
_diffrn_orient_matrix_UB_11 -0.1162534000
_diffrn_orient_matrix_UB_12 0.0062496000
_diffrn_orient_matrix_UB_13 -0.0297820000
_diffrn_orient_matrix_UB_21 -0.0300094000
_diffrn_orient_matrix_UB_22 0.0872870000
_diffrn_orient_matrix_UB_23 0.0400701000
_diffrn_orient_matrix_UB_31 0.0477929000
_diffrn_orient_matrix_UB_32 0.0700131000
_diffrn_orient_matrix_UB_33 -0.0472441000
_diffrn_radiation_monochromator mirror
_diffrn_radiation_probe x-ray
_diffrn_radiation_type 'Cu K\a'
_diffrn_radiation_wavelength 1.54184
_diffrn_reflns_av_R_equivalents 0.0233
_diffrn_reflns_av_unetI/netI 0.0216
_diffrn_reflns_Laue_measured_fraction_full 0.998
_diffrn_reflns_Laue_measured_fraction_max 0.980
_diffrn_reflns_limit_h_max 14
_diffrn_reflns_limit_h_min -14
_diffrn_reflns_limit_k_max 17
_diffrn_reflns_limit_k_min -14
_diffrn_reflns_limit_l_max 27
_diffrn_reflns_limit_l_min -27
_diffrn_reflns_number 19214
_diffrn_reflns_point_group_measured_fraction_full 0.997
_diffrn_reflns_point_group_measured_fraction_max 0.968
_diffrn_reflns_theta_full 67.684
_diffrn_reflns_theta_max 74.003
_diffrn_reflns_theta_min 3.772
_diffrn_source 'Rotating-anode X-ray tube'
_diffrn_source_type 'Rigaku (Cu) X-ray Source'
_exptl_absorpt_coefficient_mu 2.181
_exptl_absorpt_correction_T_max 1.00000
_exptl_absorpt_correction_T_min 0.14610
_exptl_absorpt_correction_type multi-scan
_exptl_absorpt_process_details
;
CrysAlisPro 1.171.44.128a (Rigaku Oxford Diffraction, 2025)
Empirical absorption correction using spherical harmonics,
implemented in SCALE3 ABSPACK scaling algorithm.
;
_exptl_crystal_colour 'clear light colourless'
_exptl_crystal_colour_lustre clear
_exptl_crystal_colour_modifier light
_exptl_crystal_colour_primary colourless
_exptl_crystal_density_diffrn 1.233
_exptl_crystal_description block
_exptl_crystal_F_000 1440
_exptl_crystal_size_max 0.153
_exptl_crystal_size_mid 0.122
_exptl_crystal_size_min 0.121
_refine_diff_density_max 0.438
_refine_diff_density_min -0.524
_refine_diff_density_rms 0.057
_refine_ls_abs_structure_details
;
 Flack x determined using 3048 quotients [(I+)-(I-)]/[(I+)+(I-)]
 (Parsons, Flack and Wagner, Acta Cryst. B69 (2013) 249-259).
;
_refine_ls_abs_structure_Flack 0.014(7)
_refine_ls_extinction_method none
_refine_ls_goodness_of_fit_ref 1.039
_refine_ls_hydrogen_treatment constr
_refine_ls_matrix_type full
_refine_ls_number_parameters 442
_refine_ls_number_reflns 7228
_refine_ls_number_restraints 1
_refine_ls_restrained_S_all 1.041
_refine_ls_R_factor_all 0.0368
_refine_ls_R_factor_gt 0.0361
_refine_ls_shift/su_max 0.000
_refine_ls_shift/su_mean 0.000
_refine_ls_structure_factor_coef Fsqd
_refine_ls_weighting_details 'w=1/[\s^2^(Fo^2^)+(0.0575P)^2^+1.7415P] where P=(Fo^2^+2Fc^2^)/3'
_refine_ls_weighting_scheme calc
_refine_ls_wR_factor_gt 0.0973
_refine_ls_wR_factor_ref 0.0978
_reflns_Friedel_coverage 0.769
_reflns_Friedel_fraction_full 0.996
_reflns_Friedel_fraction_max 0.953
_reflns_number_gt 7125
_reflns_number_total 7228
_reflns_threshold_expression 'I > 2\s(I)'
_cod_data_source_file d6sc02299e2.cif
_cod_data_source_block 2
_cod_database_code 1577213
_shelx_shelxl_version_number 2018/3
_chemical_oxdiff_formula 'C H B N O Cl'
_shelx_space_group_comment
;
The symmetry employed for this shelxl refinement is uniquely defined
by the following loop, which should always be used as a source of
symmetry information in preference to the above space-group names.
They are only intended as comments.
;
_shelx_estimated_absorpt_t_max 0.778
_shelx_estimated_absorpt_t_min 0.731
_diffrn_oxdiff_digest_od_ed
;

;
_diffrn_oxdiff_measurement_exp_name cw.par
_olex2_refinement_description
;
1. Fixed Uiso
 At 1.2 times of:
  All C(H) groups, All C(H,H,H,H) groups
 At 1.5 times of:
  All C(H,H,H) groups
2. Restrained distances
 C39-Cl2 \\sim C39-Cl2B
 with sigma of 0.02
3. Others
 Sof(H39C)=Sof(H39D)=Sof(Cl2B)=1-FVAR(1)
 Sof(H39A)=Sof(H39B)=Sof(Cl2)=FVAR(1)
4.a Secondary CH2 refined with riding coordinates:
 C39(H39A,H39B), C39(H39C,H39D)
4.b Aromatic/amide H refined with riding coordinates:
 C12(H12), C8(H8), C33(H33), C35(H35), C32(H32), C5(H5), C7(H7), C25(H25),
 C22(H22), C36(H36), C14(H14), C21(H21), C6(H6), C31(H31), C23(H23), C24(H24)
4.c Idealised Me refined as rotating group:
 C38(H38A,H38B,H38C), C17(H17A,H17B,H17C), C19(H19A,H19B,H19C), C014(H01A,H01B,
 H01C), C27(H27A,H27B,H27C), C28(H28A,H28B,H28C), C18(H18A,H18B,H18C), C26(H26A,
 H26B,H26C)
;
_olex2_submission_special_instructions 'No special instructions were received'
_oxdiff_exptl_absorpt_empirical_details
;
Empirical correction (ABSPACK) includes:
- Absorption correction using spherical harmonics
- Frame scaling
;
_oxdiff_exptl_absorpt_empirical_full_max 11.401
_oxdiff_exptl_absorpt_empirical_full_min 0.563

loop_
_space_group_symop_operation_xyz
'x, y, z'
'-x+1/2, -y, z+1/2'
'-x, y+1/2, -z+1/2'
'x+1/2, -y+1/2, -z'

loop_
_atom_site_label
_atom_site_type_symbol
_atom_site_fract_x
_atom_site_fract_y
_atom_site_fract_z
_atom_site_U_iso_or_equiv
_atom_site_adp_type
_atom_site_occupancy
_atom_site_site_symmetry_order
_atom_site_calc_flag
_atom_site_refinement_flags_posn
_atom_site_refinement_flags_adp
_atom_site_refinement_flags_occupancy
_atom_site_disorder_assembly
_atom_site_disorder_group
Si1 Si 0.66073(6) 0.63750(5) 0.45764(3) 0.01688(15) Uani 1 1 d . . . . .
Cl1 Cl 0.74479(10) 0.11756(8) 0.44303(6) 0.0724(4) Uani 1 1 d . . . . .
O1 O 0.65087(14) 0.66615(12) 0.32675(7) 0.0159(3) Uani 1 1 d . . . . .
O2 O 0.91940(15) 0.35791(13) 0.38148(8) 0.0211(4) Uani 1 1 d . . . . .
N1 N 0.80331(16) 0.48133(13) 0.40956(8) 0.0129(4) Uani 1 1 d . . . . .
N2 N 0.62437(18) 0.37097(15) 0.44447(9) 0.0187(4) Uani 1 1 d . . . . .
C12 C 0.6008(2) 0.83240(17) 0.20273(11) 0.0180(5) Uani 1 1 d . . . . .
H12 H 0.538659 0.859053 0.181833 0.022 Uiso 1 1 calc R U . . .
C10 C 0.6744(2) 0.73084(16) 0.28026(10) 0.0143(4) Uani 1 1 d . . . . .
C1 C 0.71960(19) 0.58612(16) 0.33849(10) 0.0128(4) Uani 1 1 d . . . . .
C29 C 0.8041(2) 0.43878(16) 0.46860(10) 0.0142(4) Uani 1 1 d . . . . .
C8 C 0.7308(2) 0.53860(17) 0.22990(11) 0.0165(5) Uani 1 1 d . . . . .
H8 H 0.676559 0.586085 0.219128 0.020 Uiso 1 1 calc R U . . .
C15 C 0.7840(2) 0.75946(17) 0.26553(11) 0.0159(5) Uani 1 1 d . . . . .
C2 C 0.73539(18) 0.56372(16) 0.39702(10) 0.0126(4) Uani 1 1 d . . . . .
C30 C 0.7095(2) 0.38122(16) 0.48467(10) 0.0161(5) Uani 1 1 d . . . . .
C3 C 0.85892(19) 0.42650(16) 0.36691(10) 0.0145(4) Uani 1 1 d . . . . .
C4 C 0.83704(19) 0.45250(16) 0.30483(10) 0.0134(4) Uani 1 1 d . . . . .
C9 C 0.76113(18) 0.52718(16) 0.29022(10) 0.0125(4) Uani 1 1 d . . . . .
C34 C 0.7081(2) 0.33705(16) 0.54207(11) 0.0180(5) Uani 1 1 d . . . . .
C33 C 0.6119(2) 0.28260(18) 0.55786(11) 0.0224(5) Uani 1 1 d . . . . .
H33 H 0.607014 0.252628 0.595960 0.027 Uiso 1 1 calc R U . . .
C35 C 0.8021(2) 0.34908(17) 0.58001(10) 0.0198(5) Uani 1 1 d . . . . .
H35 H 0.802287 0.319383 0.618280 0.024 Uiso 1 1 calc R U . . .
C37 C 0.8955(2) 0.44847(16) 0.50541(11) 0.0171(5) Uani 1 1 d . . . . .
C13 C 0.7088(2) 0.86072(18) 0.18594(10) 0.0189(5) Uani 1 1 d . . . . .
C32 C 0.5263(2) 0.27350(19) 0.51796(12) 0.0235(5) Uani 1 1 d . . . . .
H32 H 0.460650 0.237792 0.527838 0.028 Uiso 1 1 calc R U . . .
C5 C 0.8861(2) 0.39589(17) 0.26028(11) 0.0170(5) Uani 1 1 d . . . . .
H5 H 0.938232 0.346524 0.270778 0.020 Uiso 1 1 calc R U . . .
C20 C 0.8869(2) 0.72509(17) 0.29732(11) 0.0184(5) Uani 1 1 d . . . . .
C7 C 0.7790(2) 0.48159(18) 0.18638(11) 0.0210(5) Uani 1 1 d . . . . .
H7 H 0.757666 0.490119 0.145892 0.025 Uiso 1 1 calc R U . . .
C25 C 0.9664(2) 0.66873(19) 0.26769(13) 0.0232(5) Uani 1 1 d . . . . .
H25 H 0.955134 0.651659 0.227066 0.028 Uiso 1 1 calc R U . . .
C11 C 0.5802(2) 0.76653(17) 0.24893(11) 0.0165(5) Uani 1 1 d . . . . .
C22 C 1.0022(2) 0.7192(2) 0.38587(14) 0.0296(6) Uani 1 1 d . . . . .
H22 H 1.014237 0.736913 0.426323 0.036 Uiso 1 1 calc R U . . .
C38 C 0.9979(2) 0.5045(2) 0.48694(12) 0.0240(5) Uani 1 1 d . . . . .
H38A H 1.039764 0.524527 0.522522 0.036 Uiso 1 1 calc R U . . .
H38B H 0.975199 0.562267 0.464361 0.036 Uiso 1 1 calc R U . . .
H38C H 1.045680 0.463271 0.461897 0.036 Uiso 1 1 calc R U . . .
C36 C 0.8922(2) 0.40279(18) 0.56226(11) 0.0199(5) Uani 1 1 d . . . . .
H36 H 0.954217 0.409857 0.588493 0.024 Uiso 1 1 calc R U . . .
C14 C 0.7989(2) 0.82341(17) 0.21735(11) 0.0190(5) Uani 1 1 d . . . . .
H14 H 0.872805 0.841536 0.206018 0.023 Uiso 1 1 calc R U . . .
C21 C 0.9066(2) 0.75120(19) 0.35646(12) 0.0219(5) Uani 1 1 d . . . . .
H21 H 0.854159 0.791288 0.376816 0.026 Uiso 1 1 calc R U . . .
C6 C 0.8595(2) 0.41092(18) 0.20123(11) 0.0206(5) Uani 1 1 d . . . . .
H6 H 0.895220 0.373953 0.170870 0.025 Uiso 1 1 calc R U . . .
C31 C 0.5374(2) 0.31844(18) 0.46147(12) 0.0223(5) Uani 1 1 d . . . . .
H31 H 0.477846 0.310176 0.433748 0.027 Uiso 1 1 calc R U . . .
C17 C 0.3743(2) 0.7803(2) 0.22037(13) 0.0289(6) Uani 1 1 d . . . . .
H17A H 0.393730 0.761209 0.179532 0.043 Uiso 1 1 calc R U . . .
H17B H 0.376278 0.851338 0.223746 0.043 Uiso 1 1 calc R U . . .
H17C H 0.298817 0.756798 0.229962 0.043 Uiso 1 1 calc R U . . .
C19 C 0.4444(2) 0.6242(2) 0.26026(14) 0.0301(6) Uani 1 1 d . . . . .
H19A H 0.366314 0.607254 0.269152 0.045 Uiso 1 1 calc R U . . .
H19B H 0.494066 0.592677 0.289248 0.045 Uiso 1 1 calc R U . . .
H19C H 0.463464 0.602015 0.219972 0.045 Uiso 1 1 calc R U . . .
C16 C 0.4592(2) 0.7357(2) 0.26406(12) 0.0214(5) Uani 1 1 d . . . . .
C014 C 0.7269(2) 0.92981(19) 0.13422(12) 0.0267(6) Uani 1 1 d . . . . .
H01A H 0.708955 0.896615 0.096731 0.040 Uiso 1 1 calc R U . . .
H01B H 0.805464 0.950875 0.133564 0.040 Uiso 1 1 calc R U . . .
H01C H 0.678072 0.986640 0.138903 0.040 Uiso 1 1 calc R U . . .
C23 C 1.0798(2) 0.6617(2) 0.35682(15) 0.0331(7) Uani 1 1 d . . . . .
H23 H 1.144499 0.639102 0.377376 0.040 Uiso 1 1 calc R U . . .
C24 C 1.0631(2) 0.6371(2) 0.29762(15) 0.0302(6) Uani 1 1 d . . . . .
H24 H 1.117180 0.598742 0.277222 0.036 Uiso 1 1 calc R U . . .
C27 C 0.5100(2) 0.5997(2) 0.45671(15) 0.0321(6) Uani 1 1 d . . . . .
H27A H 0.482896 0.597974 0.415439 0.048 Uiso 1 1 calc R U . . .
H27B H 0.465328 0.646332 0.479703 0.048 Uiso 1 1 calc R U . . .
H27C H 0.502685 0.534851 0.474491 0.048 Uiso 1 1 calc R U . . .
C28 C 0.7192(3) 0.6196(2) 0.53408(12) 0.0362(7) Uani 1 1 d . . . . .
H28A H 0.700958 0.553937 0.548109 0.054 Uiso 1 1 calc R U . . .
H28B H 0.686582 0.667662 0.561266 0.054 Uiso 1 1 calc R U . . .
H28C H 0.800916 0.627649 0.532989 0.054 Uiso 1 1 calc R U . . .
C18 C 0.4280(2) 0.7724(3) 0.32695(13) 0.0330(7) Uani 1 1 d . . . . .
H18A H 0.432971 0.843493 0.327977 0.050 Uiso 1 1 calc R U . . .
H18B H 0.480055 0.744717 0.356259 0.050 Uiso 1 1 calc R U . . .
H18C H 0.351269 0.752186 0.336568 0.050 Uiso 1 1 calc R U . . .
C26 C 0.6710(3) 0.77210(18) 0.44705(12) 0.0268(6) Uani 1 1 d . . . . .
H26A H 0.746050 0.794228 0.458700 0.040 Uiso 1 1 calc R U . . .
H26B H 0.614610 0.804535 0.471876 0.040 Uiso 1 1 calc R U . . .
H26C H 0.657780 0.788071 0.405032 0.040 Uiso 1 1 calc R U . . .
C39 C 0.8260(3) 0.1269(3) 0.37832(16) 0.0433(8) Uani 1 1 d D . . . .
H39A H 0.775196 0.132187 0.343520 0.052 Uiso 0.718(4) 1 calc R U P A 1
H39B H 0.870537 0.187624 0.380353 0.052 Uiso 0.718(4) 1 calc R U P A 1
H39C H 0.905521 0.138163 0.389047 0.052 Uiso 0.282(4) 1 calc R U P A 2
H39D H 0.799897 0.182649 0.354016 0.052 Uiso 0.282(4) 1 calc R U P A 2
Cl2 Cl 0.91532(12) 0.03132(9) 0.36710(7) 0.0551(5) Uani 0.718(4) 1 d D . P A 1
Cl2B Cl 0.8134(4) 0.0162(3) 0.33620(17) 0.0669(15) Uani 0.282(4) 1 d D . P A 2

loop_
_atom_site_aniso_label
_atom_site_aniso_U_11
_atom_site_aniso_U_22
_atom_site_aniso_U_33
_atom_site_aniso_U_23
_atom_site_aniso_U_13
_atom_site_aniso_U_12
Si1 0.0218(3) 0.0173(3) 0.0116(3) 0.0004(2) 0.0033(2) 0.0058(2)
Cl1 0.0642(6) 0.0639(6) 0.0891(8) -0.0214(6) 0.0495(6) -0.0132(5)
O1 0.0166(8) 0.0178(8) 0.0134(7) 0.0044(6) 0.0025(6) 0.0071(7)
O2 0.0242(9) 0.0203(8) 0.0188(8) 0.0020(7) 0.0000(7) 0.0090(7)
N1 0.0148(9) 0.0141(9) 0.0100(9) 0.0018(7) -0.0001(7) 0.0008(7)
N2 0.0197(10) 0.0201(10) 0.0162(9) 0.0027(8) -0.0001(8) -0.0026(8)
C12 0.0218(12) 0.0173(11) 0.0149(10) 0.0025(9) -0.0028(9) 0.0055(9)
C10 0.0191(11) 0.0128(10) 0.0109(10) 0.0003(8) 0.0002(9) 0.0041(8)
C1 0.0123(10) 0.0120(10) 0.0141(10) 0.0008(8) 0.0009(8) 0.0008(8)
C29 0.0189(11) 0.0121(9) 0.0115(10) 0.0014(8) 0.0001(8) 0.0020(8)
C8 0.0186(11) 0.0159(10) 0.0149(11) 0.0012(8) -0.0009(9) 0.0016(9)
C15 0.0178(11) 0.0143(10) 0.0157(11) -0.0003(8) -0.0016(9) 0.0005(9)
C2 0.0124(10) 0.0125(10) 0.0128(10) -0.0006(8) 0.0023(8) 0.0003(8)
C30 0.0201(11) 0.0133(10) 0.0150(11) 0.0000(8) 0.0021(9) 0.0011(9)
C3 0.0127(10) 0.0144(10) 0.0164(11) 0.0023(9) -0.0005(9) -0.0009(8)
C4 0.0120(10) 0.0143(10) 0.0138(10) 0.0003(8) 0.0014(8) -0.0020(8)
C9 0.0118(10) 0.0129(10) 0.0127(10) 0.0002(8) 0.0015(8) -0.0023(8)
C34 0.0252(12) 0.0147(10) 0.0141(10) 0.0004(9) 0.0024(10) 0.0034(9)
C33 0.0333(14) 0.0164(11) 0.0175(11) 0.0019(9) 0.0076(10) -0.0003(10)
C35 0.0315(13) 0.0165(11) 0.0113(10) 0.0014(9) -0.0007(9) 0.0057(10)
C37 0.0204(11) 0.0142(10) 0.0166(11) -0.0004(9) -0.0011(9) 0.0015(9)
C13 0.0264(12) 0.0143(10) 0.0160(11) 0.0008(9) -0.0011(9) 0.0013(10)
C32 0.0269(13) 0.0207(12) 0.0230(13) 0.0007(10) 0.0069(11) -0.0063(10)
C5 0.0145(10) 0.0160(10) 0.0206(12) -0.0016(9) 0.0014(9) 0.0023(9)
C20 0.0160(11) 0.0168(11) 0.0224(12) 0.0068(9) -0.0019(10) -0.0032(9)
C7 0.0274(13) 0.0229(12) 0.0129(11) -0.0010(9) 0.0006(10) 0.0018(10)
C25 0.0191(12) 0.0205(11) 0.0301(13) 0.0036(10) -0.0002(10) -0.0022(9)
C11 0.0171(11) 0.0159(11) 0.0164(11) -0.0013(9) -0.0001(9) 0.0053(9)
C22 0.0280(14) 0.0305(14) 0.0304(14) 0.0123(12) -0.0136(12) -0.0139(11)
C38 0.0207(13) 0.0260(13) 0.0252(13) 0.0038(10) -0.0063(10) -0.0054(10)
C36 0.0259(12) 0.0188(11) 0.0149(11) -0.0006(9) -0.0064(9) 0.0054(10)
C14 0.0214(11) 0.0169(11) 0.0186(11) 0.0022(9) -0.0010(9) -0.0017(9)
C21 0.0213(12) 0.0225(12) 0.0218(12) 0.0044(10) -0.0034(10) -0.0063(10)
C6 0.0226(12) 0.0220(12) 0.0173(11) -0.0046(9) 0.0046(10) 0.0044(9)
C31 0.0232(12) 0.0240(12) 0.0198(12) 0.0023(10) 0.0003(10) -0.0045(10)
C17 0.0172(12) 0.0391(16) 0.0302(14) 0.0077(12) -0.0026(11) 0.0074(11)
C19 0.0185(12) 0.0317(15) 0.0402(16) 0.0098(12) -0.0025(11) -0.0014(11)
C16 0.0159(11) 0.0279(13) 0.0204(12) 0.0061(10) 0.0019(10) 0.0075(10)
C014 0.0313(14) 0.0239(12) 0.0248(13) 0.0112(11) -0.0014(11) -0.0012(11)
C23 0.0212(13) 0.0290(14) 0.0490(17) 0.0190(13) -0.0154(13) -0.0080(11)
C24 0.0160(12) 0.0221(13) 0.0524(18) 0.0090(13) -0.0026(12) 0.0007(10)
C27 0.0247(13) 0.0332(14) 0.0384(16) -0.0030(13) 0.0143(12) 0.0042(12)
C28 0.058(2) 0.0366(15) 0.0145(12) -0.0058(11) -0.0034(12) 0.0259(15)
C18 0.0244(13) 0.0526(19) 0.0221(13) 0.0069(13) 0.0059(11) 0.0170(13)
C26 0.0405(15) 0.0190(12) 0.0210(12) -0.0027(10) 0.0069(12) 0.0083(11)
C39 0.0424(18) 0.0409(18) 0.0465(19) -0.0047(15) 0.0051(15) -0.0052(15)
Cl2 0.0583(8) 0.0392(6) 0.0680(9) -0.0024(6) 0.0282(7) 0.0148(5)
Cl2B 0.106(4) 0.048(2) 0.047(2) -0.0049(15) 0.007(2) 0.001(2)

loop_
_atom_type_symbol
_atom_type_description
_atom_type_scat_dispersion_real
_atom_type_scat_dispersion_imag
_atom_type_scat_source
C C 0.0181 0.0091 'International Tables Vol C Tables 4.2.6.8 and 6.1.1.4'
H H 0.0000 0.0000 'International Tables Vol C Tables 4.2.6.8 and 6.1.1.4'
Cl Cl 0.3639 0.7018 'International Tables Vol C Tables 4.2.6.8 and 6.1.1.4'
N N 0.0311 0.0180 'International Tables Vol C Tables 4.2.6.8 and 6.1.1.4'
O O 0.0492 0.0322 'International Tables Vol C Tables 4.2.6.8 and 6.1.1.4'
Si Si 0.2541 0.3302 'International Tables Vol C Tables 4.2.6.8 and 6.1.1.4'

loop_
_geom_angle_atom_site_label_1
_geom_angle_atom_site_label_2
_geom_angle_atom_site_label_3
_geom_angle
_geom_angle_site_symmetry_1
_geom_angle_site_symmetry_3
_geom_angle_publ_flag
C27 Si1 C2 106.92(12) . . ?
C28 Si1 C2 114.07(11) . . ?
C28 Si1 C27 109.42(16) . . ?
C28 Si1 C26 102.88(14) . . ?
C26 Si1 C2 113.81(11) . . ?
C26 Si1 C27 109.69(14) . . ?
C1 O1 C10 121.61(17) . . ?
C2 N1 C29 120.48(18) . . ?
C3 N1 C29 114.06(18) . . ?
C3 N1 C2 124.73(18) . . ?
C31 N2 C30 116.8(2) . . ?
C13 C12 H12 118.6 . . ?
C13 C12 C11 122.9(2) . . ?
C11 C12 H12 118.6 . . ?
O1 C10 C15 122.7(2) . . ?
O1 C10 C11 115.6(2) . . ?
C15 C10 C11 121.7(2) . . ?
O1 C1 C9 120.2(2) . . ?
C2 C1 O1 116.17(19) . . ?
C2 C1 C9 123.4(2) . . ?
C30 C29 N1 116.8(2) . . ?
C37 C29 N1 121.1(2) . . ?
C37 C29 C30 122.0(2) . . ?
C9 C8 H8 119.7 . . ?
C7 C8 H8 119.7 . . ?
C7 C8 C9 120.6(2) . . ?
C10 C15 C20 124.2(2) . . ?
C14 C15 C10 118.3(2) . . ?
C14 C15 C20 117.5(2) . . ?
N1 C2 Si1 123.15(16) . . ?
C1 C2 Si1 120.00(17) . . ?
C1 C2 N1 116.75(19) . . ?
N2 C30 C29 118.6(2) . . ?
N2 C30 C34 123.0(2) . . ?
C34 C30 C29 118.4(2) . . ?
O2 C3 N1 120.9(2) . . ?
O2 C3 C4 123.0(2) . . ?
N1 C3 C4 116.02(19) . . ?
C9 C4 C3 121.0(2) . . ?
C5 C4 C3 118.1(2) . . ?
C5 C4 C9 120.7(2) . . ?
C8 C9 C1 124.8(2) . . ?
C4 C9 C1 117.2(2) . . ?
C4 C9 C8 118.0(2) . . ?
C33 C34 C30 117.5(2) . . ?
C33 C34 C35 123.5(2) . . ?
C35 C34 C30 118.9(2) . . ?
C34 C33 H33 120.3 . . ?
C32 C33 C34 119.4(2) . . ?
C32 C33 H33 120.3 . . ?
C34 C35 H35 119.6 . . ?
C36 C35 C34 120.7(2) . . ?
C36 C35 H35 119.6 . . ?
C29 C37 C38 121.9(2) . . ?
C29 C37 C36 118.3(2) . . ?
C36 C37 C38 119.8(2) . . ?
C12 C13 C014 120.9(2) . . ?
C14 C13 C12 118.4(2) . . ?
C14 C13 C014 120.8(2) . . ?
C33 C32 H32 120.7 . . ?
C33 C32 C31 118.5(2) . . ?
C31 C32 H32 120.7 . . ?
C4 C5 H5 119.7 . . ?
C6 C5 C4 120.6(2) . . ?
C6 C5 H5 119.7 . . ?
C25 C20 C15 120.4(2) . . ?
C25 C20 C21 118.8(2) . . ?
C21 C20 C15 120.7(2) . . ?
C8 C7 H7 119.6 . . ?
C8 C7 C6 120.7(2) . . ?
C6 C7 H7 119.6 . . ?
C20 C25 H25 119.9 . . ?
C20 C25 C24 120.2(3) . . ?
C24 C25 H25 119.9 . . ?
C12 C11 C10 117.0(2) . . ?
C12 C11 C16 120.4(2) . . ?
C10 C11 C16 122.6(2) . . ?
C21 C22 H22 119.7 . . ?
C23 C22 H22 119.7 . . ?
C23 C22 C21 120.5(3) . . ?
C37 C38 H38A 109.5 . . ?
C37 C38 H38B 109.5 . . ?
C37 C38 H38C 109.5 . . ?
H38A C38 H38B 109.5 . . ?
H38A C38 H38C 109.5 . . ?
H38B C38 H38C 109.5 . . ?
C35 C36 C37 121.6(2) . . ?
C35 C36 H36 119.2 . . ?
C37 C36 H36 119.2 . . ?
C15 C14 H14 119.1 . . ?
C13 C14 C15 121.7(2) . . ?
C13 C14 H14 119.1 . . ?
C20 C21 H21 119.7 . . ?
C22 C21 C20 120.6(3) . . ?
C22 C21 H21 119.7 . . ?
C5 C6 C7 119.2(2) . . ?
C5 C6 H6 120.4 . . ?
C7 C6 H6 120.4 . . ?
N2 C31 C32 124.8(2) . . ?
N2 C31 H31 117.6 . . ?
C32 C31 H31 117.6 . . ?
H17A C17 H17B 109.5 . . ?
H17A C17 H17C 109.5 . . ?
H17B C17 H17C 109.5 . . ?
C16 C17 H17A 109.5 . . ?
C16 C17 H17B 109.5 . . ?
C16 C17 H17C 109.5 . . ?
H19A C19 H19B 109.5 . . ?
H19A C19 H19C 109.5 . . ?
H19B C19 H19C 109.5 . . ?
C16 C19 H19A 109.5 . . ?
C16 C19 H19B 109.5 . . ?
C16 C19 H19C 109.5 . . ?
C11 C16 C19 111.6(2) . . ?
C11 C16 C18 109.7(2) . . ?
C17 C16 C11 111.5(2) . . ?
C17 C16 C19 106.6(2) . . ?
C17 C16 C18 107.1(2) . . ?
C18 C16 C19 110.3(2) . . ?
C13 C014 H01A 109.5 . . ?
C13 C014 H01B 109.5 . . ?
C13 C014 H01C 109.5 . . ?
H01A C014 H01B 109.5 . . ?
H01A C014 H01C 109.5 . . ?
H01B C014 H01C 109.5 . . ?
C22 C23 H23 120.1 . . ?
C22 C23 C24 119.7(3) . . ?
C24 C23 H23 120.1 . . ?
C25 C24 H24 120.0 . . ?
C23 C24 C25 120.1(3) . . ?
C23 C24 H24 120.0 . . ?
Si1 C27 H27A 109.5 . . ?
Si1 C27 H27B 109.5 . . ?
Si1 C27 H27C 109.5 . . ?
H27A C27 H27B 109.5 . . ?
H27A C27 H27C 109.5 . . ?
H27B C27 H27C 109.5 . . ?
Si1 C28 H28A 109.5 . . ?
Si1 C28 H28B 109.5 . . ?
Si1 C28 H28C 109.5 . . ?
H28A C28 H28B 109.5 . . ?
H28A C28 H28C 109.5 . . ?
H28B C28 H28C 109.5 . . ?
C16 C18 H18A 109.5 . . ?
C16 C18 H18B 109.5 . . ?
C16 C18 H18C 109.5 . . ?
H18A C18 H18B 109.5 . . ?
H18A C18 H18C 109.5 . . ?
H18B C18 H18C 109.5 . . ?
Si1 C26 H26A 109.5 . . ?
Si1 C26 H26B 109.5 . . ?
Si1 C26 H26C 109.5 . . ?
H26A C26 H26B 109.5 . . ?
H26A C26 H26C 109.5 . . ?
H26B C26 H26C 109.5 . . ?
Cl1 C39 H39A 108.7 . . ?
Cl1 C39 H39B 108.7 . . ?
Cl1 C39 H39C 109.9 . . ?
Cl1 C39 H39D 109.9 . . ?
Cl1 C39 Cl2B 109.1(2) . . ?
H39A C39 H39B 107.6 . . ?
H39C C39 H39D 108.3 . . ?
Cl2 C39 Cl1 114.2(2) . . ?
Cl2 C39 H39A 108.7 . . ?
Cl2 C39 H39B 108.7 . . ?
Cl2B C39 H39C 109.9 . . ?
Cl2B C39 H39D 109.9 . . ?

loop_
_geom_bond_atom_site_label_1
_geom_bond_atom_site_label_2
_geom_bond_distance
_geom_bond_site_symmetry_2
_geom_bond_publ_flag
Si1 C2 1.915(2) . ?
Si1 C27 1.871(3) . ?
Si1 C28 1.866(3) . ?
Si1 C26 1.870(3) . ?
Cl1 C39 1.749(4) . ?
O1 C10 1.398(3) . ?
O1 C1 1.397(3) . ?
O2 C3 1.231(3) . ?
N1 C29 1.447(3) . ?
N1 C2 1.420(3) . ?
N1 C3 1.386(3) . ?
N2 C30 1.364(3) . ?
N2 C31 1.320(3) . ?
C12 H12 0.9500 . ?
C12 C13 1.396(4) . ?
C12 C11 1.398(3) . ?
C10 C15 1.405(3) . ?
C10 C11 1.412(3) . ?
C1 C2 1.361(3) . ?
C1 C9 1.440(3) . ?
C29 C30 1.424(3) . ?
C29 C37 1.372(3) . ?
C8 H8 0.9500 . ?
C8 C9 1.408(3) . ?
C8 C7 1.377(3) . ?
C15 C20 1.495(3) . ?
C15 C14 1.404(3) . ?
C30 C34 1.423(3) . ?
C3 C4 1.460(3) . ?
C4 C9 1.407(3) . ?
C4 C5 1.394(3) . ?
C34 C33 1.414(4) . ?
C34 C35 1.416(4) . ?
C33 H33 0.9500 . ?
C33 C32 1.363(4) . ?
C35 H35 0.9500 . ?
C35 C36 1.362(4) . ?
C37 C38 1.502(3) . ?
C37 C36 1.421(3) . ?
C13 C14 1.383(4) . ?
C13 C014 1.514(3) . ?
C32 H32 0.9500 . ?
C32 C31 1.415(4) . ?
C5 H5 0.9500 . ?
C5 C6 1.377(3) . ?
C20 C25 1.393(4) . ?
C20 C21 1.393(4) . ?
C7 H7 0.9500 . ?
C7 C6 1.405(4) . ?
C25 H25 0.9500 . ?
C25 C24 1.402(4) . ?
C11 C16 1.541(3) . ?
C22 H22 0.9500 . ?
C22 C21 1.388(4) . ?
C22 C23 1.380(5) . ?
C38 H38A 0.9800 . ?
C38 H38B 0.9800 . ?
C38 H38C 0.9800 . ?
C36 H36 0.9500 . ?
C14 H14 0.9500 . ?
C21 H21 0.9500 . ?
C6 H6 0.9500 . ?
C31 H31 0.9500 . ?
C17 H17A 0.9800 . ?
C17 H17B 0.9800 . ?
C17 H17C 0.9800 . ?
C17 C16 1.536(3) . ?
C19 H19A 0.9800 . ?
C19 H19B 0.9800 . ?
C19 H19C 0.9800 . ?
C19 C16 1.545(4) . ?
C16 C18 1.543(4) . ?
C014 H01A 0.9800 . ?
C014 H01B 0.9800 . ?
C014 H01C 0.9800 . ?
C23 H23 0.9500 . ?
C23 C24 1.384(5) . ?
C24 H24 0.9500 . ?
C27 H27A 0.9800 . ?
C27 H27B 0.9800 . ?
C27 H27C 0.9800 . ?
C28 H28A 0.9800 . ?
C28 H28B 0.9800 . ?
C28 H28C 0.9800 . ?
C18 H18A 0.9800 . ?
C18 H18B 0.9800 . ?
C18 H18C 0.9800 . ?
C26 H26A 0.9800 . ?
C26 H26B 0.9800 . ?
C26 H26C 0.9800 . ?
C39 H39A 0.9900 . ?
C39 H39B 0.9900 . ?
C39 H39C 0.9900 . ?
C39 H39D 0.9900 . ?
C39 Cl2 1.710(4) . ?
C39 Cl2B 1.797(5) . ?

loop_
_geom_torsion_atom_site_label_1
_geom_torsion_atom_site_label_2
_geom_torsion_atom_site_label_3
_geom_torsion_atom_site_label_4
_geom_torsion
_geom_torsion_site_symmetry_1
_geom_torsion_site_symmetry_2
_geom_torsion_site_symmetry_3
_geom_torsion_site_symmetry_4
_geom_torsion_publ_flag
O1 C10 C15 C20 -0.2(4) . . . . ?
O1 C10 C15 C14 178.9(2) . . . . ?
O1 C10 C11 C12 179.1(2) . . . . ?
O1 C10 C11 C16 -0.8(3) . . . . ?
O1 C1 C2 Si1 2.2(3) . . . . ?
O1 C1 C2 N1 178.79(18) . . . . ?
O1 C1 C9 C8 -5.3(3) . . . . ?
O1 C1 C9 C4 175.06(19) . . . . ?
O2 C3 C4 C9 175.5(2) . . . . ?
O2 C3 C4 C5 0.8(3) . . . . ?
N1 C29 C30 N2 -1.0(3) . . . . ?
N1 C29 C30 C34 179.11(19) . . . . ?
N1 C29 C37 C38 0.9(3) . . . . ?
N1 C29 C37 C36 -178.4(2) . . . . ?
N1 C3 C4 C9 -1.8(3) . . . . ?
N1 C3 C4 C5 -176.4(2) . . . . ?
N2 C30 C34 C33 -1.8(3) . . . . ?
N2 C30 C34 C35 177.9(2) . . . . ?
C12 C13 C14 C15 -0.8(4) . . . . ?
C12 C11 C16 C17 3.8(3) . . . . ?
C12 C11 C16 C19 122.9(3) . . . . ?
C12 C11 C16 C18 -114.5(3) . . . . ?
C10 O1 C1 C2 142.2(2) . . . . ?
C10 O1 C1 C9 -43.4(3) . . . . ?
C10 C15 C20 C25 115.3(3) . . . . ?
C10 C15 C20 C21 -66.6(3) . . . . ?
C10 C15 C14 C13 2.2(4) . . . . ?
C10 C11 C16 C17 -176.2(2) . . . . ?
C10 C11 C16 C19 -57.2(3) . . . . ?
C10 C11 C16 C18 65.4(3) . . . . ?
C1 O1 C10 C15 -38.2(3) . . . . ?
C1 O1 C10 C11 142.2(2) . . . . ?
C29 N1 C2 Si1 10.6(3) . . . . ?
C29 N1 C2 C1 -165.8(2) . . . . ?
C29 N1 C3 O2 -12.2(3) . . . . ?
C29 N1 C3 C4 165.09(19) . . . . ?
C29 C30 C34 C33 178.1(2) . . . . ?
C29 C30 C34 C35 -2.2(3) . . . . ?
C29 C37 C36 C35 1.1(4) . . . . ?
C8 C7 C6 C5 3.1(4) . . . . ?
C15 C10 C11 C12 -0.5(3) . . . . ?
C15 C10 C11 C16 179.6(2) . . . . ?
C15 C20 C25 C24 179.6(2) . . . . ?
C15 C20 C21 C22 180.0(2) . . . . ?
C2 N1 C29 C30 76.0(3) . . . . ?
C2 N1 C29 C37 -108.3(3) . . . . ?
C2 N1 C3 O2 177.5(2) . . . . ?
C2 N1 C3 C4 -5.1(3) . . . . ?
C2 C1 C9 C8 168.7(2) . . . . ?
C2 C1 C9 C4 -10.9(3) . . . . ?
C30 N2 C31 C32 0.6(4) . . . . ?
C30 C29 C37 C38 176.4(2) . . . . ?
C30 C29 C37 C36 -2.8(3) . . . . ?
C30 C34 C33 C32 0.9(3) . . . . ?
C30 C34 C35 C36 0.6(3) . . . . ?
C3 N1 C29 C30 -94.7(2) . . . . ?
C3 N1 C29 C37 81.0(3) . . . . ?
C3 N1 C2 Si1 -179.71(17) . . . . ?
C3 N1 C2 C1 3.9(3) . . . . ?
C3 C4 C9 C1 9.2(3) . . . . ?
C3 C4 C9 C8 -170.4(2) . . . . ?
C3 C4 C5 C6 173.5(2) . . . . ?
C4 C5 C6 C7 -2.4(4) . . . . ?
C9 C1 C2 Si1 -172.01(17) . . . . ?
C9 C1 C2 N1 4.5(3) . . . . ?
C9 C8 C7 C6 -0.1(4) . . . . ?
C9 C4 C5 C6 -1.2(4) . . . . ?
C34 C33 C32 C31 0.6(4) . . . . ?
C34 C35 C36 C37 0.0(4) . . . . ?
C33 C34 C35 C36 -179.8(2) . . . . ?
C33 C32 C31 N2 -1.5(4) . . . . ?
C35 C34 C33 C32 -178.8(2) . . . . ?
C37 C29 C30 N2 -176.7(2) . . . . ?
C37 C29 C30 C34 3.4(3) . . . . ?
C13 C12 C11 C10 2.0(4) . . . . ?
C13 C12 C11 C16 -178.1(2) . . . . ?
C5 C4 C9 C1 -176.3(2) . . . . ?
C5 C4 C9 C8 4.1(3) . . . . ?
C20 C15 C14 C13 -178.7(2) . . . . ?
C20 C25 C24 C23 0.1(4) . . . . ?
C7 C8 C9 C1 176.9(2) . . . . ?
C7 C8 C9 C4 -3.5(3) . . . . ?
C25 C20 C21 C22 -1.9(4) . . . . ?
C11 C12 C13 C14 -1.4(4) . . . . ?
C11 C12 C13 C014 178.0(2) . . . . ?
C11 C10 C15 C20 179.4(2) . . . . ?
C11 C10 C15 C14 -1.6(3) . . . . ?
C22 C23 C24 C25 -1.4(4) . . . . ?
C38 C37 C36 C35 -178.2(2) . . . . ?
C14 C15 C20 C25 -63.8(3) . . . . ?
C14 C15 C20 C21 114.3(3) . . . . ?
C21 C20 C25 C24 1.6(4) . . . . ?
C21 C22 C23 C24 1.0(4) . . . . ?
C31 N2 C30 C29 -178.9(2) . . . . ?
C31 N2 C30 C34 1.1(3) . . . . ?
C014 C13 C14 C15 179.8(2) . . . . ?
C23 C22 C21 C20 0.7(4) . . . . ?
